data_4344401
loop_
_publ_author_name
'Wu, Bing'
'Gramigna, Kathryn M.'
'Bezpalko, Mark W.'
'Foxman, Bruce M.'
'Thomas, Christine M.'

_publ_section_title
;
 Heterobimetallic Ti/Co Complexes That Promote Catalytic N-N Bond
 Cleavage.
;
_journal_issue 22
_journal_name_full 'Inorganic chemistry'
_journal_page_first 10909
_journal_page_last 10917
_journal_paper_doi 10.1021/acs.inorgchem.5b01962
_journal_volume 54
_journal_year 2015
_chemical_formula_moiety 'C43 H74 Co1 N6 P3 Ti1'
_chemical_formula_sum 'C43 H74 Co N6 P3 Ti'
_chemical_formula_weight 874.85
_space_group_IT_number 2
_symmetry_cell_setting triclinic
_symmetry_space_group_name_Hall '-P 1'
_symmetry_space_group_name_H-M 'P -1'
_atom_sites_solution_hydrogens difmap
_atom_sites_solution_primary direct
_audit_creation_date 2015-07-15
_audit_creation_method CRYSTALS_ver_14.61
_cell_angle_alpha 89.660(3)
_cell_angle_beta 77.718(3)
_cell_angle_gamma 79.127(2)
_cell_formula_units_Z 2
_cell_length_a 10.8002(5)
_cell_length_b 12.0096(5)
_cell_length_c 18.9465(8)
_cell_measurement_reflns_used 9934
_cell_measurement_temperature 120
_cell_measurement_theta_max 28
_cell_measurement_theta_min 2
_cell_volume 2356.63(18)
_computing_cell_refinement 'Apex2 (Bruker AXS, 2006)'
_computing_data_collection 'Apex2 (Bruker AXS, 2006)'
_computing_data_reduction 'Apex2 (Bruker AXS, 2006)'
_computing_molecular_graphics 'CAMERON (Watkin et al., 1996)'
_computing_publication_material 'CRYSTALS (Betteridge et al., 2003)'
_computing_structure_refinement 'CRYSTALS (Betteridge et al., 2003)'
_computing_structure_solution 'SIR92 (Altomare et al., 1994)'
_diffrn_ambient_temperature 120
_diffrn_measured_fraction_theta_full 0.999
_diffrn_measured_fraction_theta_max 0.989
_diffrn_measurement_device Area
_diffrn_measurement_device_type 'Bruker Kappa Apex2'
_diffrn_measurement_method '\f & \w scans'
_diffrn_radiation_monochromator graphite
_diffrn_radiation_type 'Mo K\a'
_diffrn_radiation_wavelength 0.71073
_diffrn_reflns_av_R_equivalents 0.035
_diffrn_reflns_limit_h_max 14
_diffrn_reflns_limit_h_min -14
_diffrn_reflns_limit_k_max 15
_diffrn_reflns_limit_k_min -15
_diffrn_reflns_limit_l_max 25
_diffrn_reflns_limit_l_min -25
_diffrn_reflns_number 42086
_diffrn_reflns_theta_full 27.556
_diffrn_reflns_theta_max 28.118
_diffrn_reflns_theta_min 1.728
_diffrn_standards_number 0
_exptl_absorpt_coefficient_mu 0.658
_exptl_absorpt_correction_T_max 0.97
_exptl_absorpt_correction_T_min 0.83
_exptl_absorpt_correction_type numerical
_exptl_absorpt_process_details
; 
 Analytical Absorption (De Meulenaer & Tompa, 1965) 
;
_exptl_crystal_colour red
_exptl_crystal_density_diffrn 1.233
_exptl_crystal_density_method 'not measured'
_exptl_crystal_description plate
_exptl_crystal_F_000 936
_exptl_crystal_size_max 0.320
_exptl_crystal_size_mid 0.280
_exptl_crystal_size_min 0.050
_refine_diff_density_max 1.56
_refine_diff_density_min -0.79
_refine_ls_extinction_method None
_refine_ls_goodness_of_fit_ref 0.9886
_refine_ls_hydrogen_treatment mixed
_refine_ls_matrix_type full
_refine_ls_number_parameters 494
_refine_ls_number_reflns 11394
_refine_ls_number_restraints 0
_refine_ls_R_factor_all 0.0652
_refine_ls_R_factor_gt 0.0506
_refine_ls_shift/su_max 0.0018122
_refine_ls_shift/su_mean 0.0000916
_refine_ls_structure_factor_coef Fsqd
_refine_ls_weighting_details
;
 Method= Modified Sheldrick 
 w=1/[\s^2^(F^2^) + ( 0.07P)^2^ + 4.91P] 
 ,where P=(max(Fo^2^,0) + 2Fc^2^)/3 
;
_refine_ls_weighting_scheme calc
_refine_ls_wR_factor_all 0.1442
_refine_ls_wR_factor_gt 0.1314
_refine_ls_wR_factor_ref 0.1442
_reflns_limit_h_max 14
_reflns_limit_h_min -13
_reflns_limit_k_max 15
_reflns_limit_k_min -15
_reflns_limit_l_max 25
_reflns_limit_l_min 0
_reflns_number_gt 8850
_reflns_number_total 11394
_reflns_threshold_expression I>2.0\s(I)
_oxford_diffrn_Wilson_B_factor 0.00
_oxford_diffrn_Wilson_scale 0.00
_oxford_refine_ls_r_factor_ref 0.0652
_oxford_refine_ls_scale 0.12644(5)
_oxford_reflns_number_all 11394
_oxford_reflns_threshold_expression_ref I>-10.0\s(I)
_oxford_structure_analysis_title 'bw_472_0m in P-1'
_cod_data_source_file ic5b01962_si_002.cif
_cod_data_source_block 7
_cod_depositor_comments 'Adding full bibliography for 4344395--4344402.cif.'
_cod_original_cell_volume 2356.62(10)
_cod_original_sg_symbol_Hall '-P 1 '
_cod_original_sg_symbol_H-M 'P -1 '
_cod_original_formula_sum 'C43 H74 Co1 N6 P3 Ti1'
_cod_database_code 4344401

loop_
_symmetry_equiv_pos_as_xyz
x,y,z
-x,-y,-z

loop_
_atom_site_label
_atom_site_type_symbol
_atom_site_fract_x
_atom_site_fract_y
_atom_site_fract_z
_atom_site_U_iso_or_equiv
_atom_site_occupancy
_atom_site_adp_type
_atom_site_refinement_flags_posn
_atom_site_refinement_flags_occupancy
_atom_site_disorder_assembly
_atom_site_disorder_group
Co1 Co 0.78355(3) 0.26284(3) 0.759023(18) 0.0188 1.0000 Uani . . . .
Ti1 Ti 0.58408(4) 0.26708(4) 0.73714(2) 0.0180 1.0000 Uani . . . .
P1 P 0.69559(6) 0.14378(6) 0.83452(3) 0.0176 1.0000 Uani . . . .
P2 P 0.81044(6) 0.22011(7) 0.64295(4) 0.0242 1.0000 Uani . . . .
P3 P 0.67337(6) 0.43868(6) 0.78479(4) 0.0200 1.0000 Uani . . . .
N1 N 0.5502(2) 0.15542(19) 0.81444(12) 0.0208 1.0000 Uani . . . .
N2 N 0.6577(2) 0.2290(2) 0.63253(12) 0.0244 1.0000 Uani . . . .
N3 N 0.5331(2) 0.43161(18) 0.76239(12) 0.0191 1.0000 Uani . . . .
N4 N 0.3722(2) 0.2732(2) 0.72348(14) 0.0270 1.0000 Uani . . . .
N5 N 0.9441(6) 0.2709(10) 0.7796(4) 0.014(2) 0.50(6) Uiso . P 1 1
N6 N 1.0333(6) 0.2807(13) 0.7924(5) 0.016(2) 0.50(6) Uiso . P 1 1
N7 N 0.9459(9) 0.2515(15) 0.7746(6) 0.037(3) 0.50(6) Uiso . P 1 2
N8 N 1.0401(7) 0.2543(16) 0.7832(6) 0.023(2) 0.50(6) Uiso . P 1 2
C1 C 0.4391(2) 0.1111(2) 0.84429(14) 0.0189 1.0000 Uani . . . .
C2 C 0.3381(2) 0.1772(2) 0.89375(14) 0.0216 1.0000 Uani . . . .
C3 C 0.2229(2) 0.1406(2) 0.91987(15) 0.0246 1.0000 Uani . . . .
C4 C 0.1151(3) 0.2155(3) 0.97293(18) 0.0378 1.0000 Uani . . . .
C5 C 0.2088(3) 0.0365(3) 0.89569(17) 0.0286 1.0000 Uani . . . .
C6 C 0.3072(3) -0.0317(2) 0.84642(17) 0.0281 1.0000 Uani . . . .
C7 C 0.2891(4) -0.1445(3) 0.8206(2) 0.0450 1.0000 Uani . . . .
C8 C 0.4217(3) 0.0069(2) 0.82106(15) 0.0238 1.0000 Uani . . . .
C9 C 0.6725(3) 0.1812(3) 0.93233(14) 0.0253 1.0000 Uani . . . .
C10 C 0.5816(3) 0.1268(2) 0.98863(14) 0.0241 1.0000 Uani . . . .
C11 C 0.8065(3) 0.1621(3) 0.95367(18) 0.0400 1.0000 Uani . . . .
C12 C 0.7717(3) -0.0100(2) 0.82319(16) 0.0278 1.0000 Uani . . . .
C13 C 0.7149(3) -0.0918(2) 0.87645(17) 0.0304 1.0000 Uani . . . .
C14 C 0.9171(3) -0.0322(3) 0.8104(2) 0.0460 1.0000 Uani . . . .
C15 C 0.6033(3) 0.2357(3) 0.57121(15) 0.0283 1.0000 Uani . . . .
C16 C 0.6315(3) 0.1479(3) 0.51910(17) 0.0367 1.0000 Uani . . . .
C17 C 0.5649(4) 0.1548(4) 0.46286(18) 0.0464 1.0000 Uani . . . .
C18 C 0.5959(5) 0.0570(5) 0.4081(2) 0.0674 1.0000 Uani . . . .
C19 C 0.4700(4) 0.2495(4) 0.4600(2) 0.0501 1.0000 Uani . . . .
C20 C 0.4412(3) 0.3373(4) 0.50986(19) 0.0440 1.0000 Uani . . . .
C21 C 0.3360(4) 0.4385(4) 0.5066(3) 0.0691 1.0000 Uani . . . .
C22 C 0.5095(3) 0.3309(3) 0.56456(17) 0.0356 1.0000 Uani . . . .
C23 C 0.9033(3) 0.0843(3) 0.59830(17) 0.0378 1.0000 Uani . . . .
C24 C 0.8454(4) -0.0144(3) 0.6254(2) 0.0528 1.0000 Uani . . . .
C25 C 1.0475(4) 0.0677(4) 0.6029(2) 0.0524 1.0000 Uani . . . .
C26 C 0.8757(3) 0.3285(3) 0.58143(16) 0.0347 1.0000 Uani . . . .
C27 C 0.9003(3) 0.3002(3) 0.50043(17) 0.0430 1.0000 Uani . . . .
C28 C 0.9900(4) 0.3694(4) 0.6017(2) 0.0470 1.0000 Uani . . . .
C29 C 0.4088(2) 0.5016(2) 0.77450(14) 0.0185 1.0000 Uani . . . .
C30 C 0.3690(3) 0.5673(2) 0.71946(15) 0.0219 1.0000 Uani . . . .
C31 C 0.2424(3) 0.6276(2) 0.72862(16) 0.0255 1.0000 Uani . . . .
C32 C 0.2005(3) 0.6982(3) 0.66871(19) 0.0409 1.0000 Uani . . . .
C33 C 0.1560(3) 0.6209(2) 0.79327(16) 0.0258 1.0000 Uani . . . .
C34 C 0.1928(3) 0.5554(2) 0.84850(16) 0.0251 1.0000 Uani . . . .
C35 C 0.0975(3) 0.5474(3) 0.91836(19) 0.0428 1.0000 Uani . . . .
C36 C 0.3194(2) 0.4967(2) 0.83884(15) 0.0224 1.0000 Uani . . . .
C37 C 0.7394(3) 0.5540(3) 0.7332(2) 0.0353 1.0000 Uani . . . .
C38 C 0.6519(3) 0.6682(3) 0.73051(18) 0.0338 1.0000 Uani . . . .
C39 C 0.8629(3) 0.5739(3) 0.7583(2) 0.0435 1.0000 Uani . . . .
C40 C 0.6301(3) 0.4863(3) 0.88288(16) 0.0297 1.0000 Uani . . . .
C41 C 0.5515(3) 0.6050(3) 0.90268(18) 0.0326 1.0000 Uani . . . .
C42 C 0.7420(3) 0.4619(3) 0.92163(19) 0.0404 1.0000 Uani . . . .
C43 C 0.3393(4) 0.1827(3) 0.6866(2) 0.0451 1.0000 Uani . . . .
H1 H 0.325(5) 0.340(4) 0.702(3) 0.072(15) 1.0000 Uiso . . . .
H2 H 0.325(4) 0.283(4) 0.765(3) 0.060(13) 1.0000 Uiso . . . .
H21 H 0.3483 0.2478 0.9099 0.0262 1.0000 Uiso R . . .
H41 H 0.0625 0.2664 0.9481 0.0570 1.0000 Uiso R . . .
H42 H 0.1491 0.2587 1.0040 0.0566 1.0000 Uiso R . . .
H43 H 0.0624 0.1701 1.0026 0.0567 1.0000 Uiso R . . .
H51 H 0.1325 0.0112 0.9130 0.0339 1.0000 Uiso R . . .
H71 H 0.2940 -0.1985 0.8571 0.0676 1.0000 Uiso R . . .
H72 H 0.3546 -0.1726 0.7793 0.0673 1.0000 Uiso R . . .
H73 H 0.2080 -0.1379 0.8074 0.0674 1.0000 Uiso R . . .
H81 H 0.4866 -0.0362 0.7870 0.0284 1.0000 Uiso R . . .
H91 H 0.6406 0.2604 0.9359 0.0301 1.0000 Uiso R . . .
H101 H 0.6168 0.0492 0.9939 0.0361 1.0000 Uiso R . . .
H102 H 0.5007 0.1306 0.9759 0.0370 1.0000 Uiso R . . .
H103 H 0.5664 0.1660 1.0347 0.0360 1.0000 Uiso R . . .
H111 H 0.7954 0.2067 0.9979 0.0602 1.0000 Uiso R . . .
H112 H 0.8371 0.0800 0.9607 0.0607 1.0000 Uiso R . . .
H113 H 0.8691 0.1909 0.9163 0.0599 1.0000 Uiso R . . .
H121 H 0.7543 -0.0312 0.7761 0.0330 1.0000 Uiso R . . .
H131 H 0.7480 -0.1693 0.8592 0.0456 1.0000 Uiso R . . .
H132 H 0.7406 -0.0839 0.9217 0.0459 1.0000 Uiso R . . .
H133 H 0.6222 -0.0776 0.8859 0.0459 1.0000 Uiso R . . .
H141 H 0.9512 0.0191 0.7743 0.0691 1.0000 Uiso R . . .
H142 H 0.9521 -0.1112 0.7937 0.0691 1.0000 Uiso R . . .
H143 H 0.9417 -0.0168 0.8560 0.0661 1.0000 Uiso R . . .
H161 H 0.6902 0.0832 0.5222 0.0433 1.0000 Uiso R . . .
H181 H 0.6732 0.0598 0.3729 0.1031 1.0000 Uiso R . . .
H182 H 0.6088 -0.0146 0.4314 0.1030 1.0000 Uiso R . . .
H183 H 0.5281 0.0597 0.3832 0.1034 1.0000 Uiso R . . .
H191 H 0.4253 0.2541 0.4228 0.0601 1.0000 Uiso R . . .
H211 H 0.3027 0.4249 0.4659 0.1034 1.0000 Uiso R . . .
H212 H 0.3706 0.5070 0.5013 0.1030 1.0000 Uiso R . . .
H213 H 0.2689 0.4420 0.5484 0.1033 1.0000 Uiso R . . .
H221 H 0.4925 0.3913 0.5987 0.0435 1.0000 Uiso R . . .
H231 H 0.9000 0.0907 0.5471 0.0459 1.0000 Uiso R . . .
H241 H 0.8783 -0.0781 0.5909 0.0793 1.0000 Uiso R . . .
H242 H 0.8692 -0.0364 0.6713 0.0787 1.0000 Uiso R . . .
H243 H 0.7521 0.0046 0.6324 0.0774 1.0000 Uiso R . . .
H251 H 1.0907 -0.0076 0.5829 0.0781 1.0000 Uiso R . . .
H252 H 1.0859 0.1276 0.5758 0.0784 1.0000 Uiso R . . .
H253 H 1.0510 0.0708 0.6536 0.0776 1.0000 Uiso R . . .
H261 H 0.8032 0.3938 0.5895 0.0418 1.0000 Uiso R . . .
H271 H 0.8271 0.2761 0.4876 0.0635 1.0000 Uiso R . . .
H272 H 0.9153 0.3662 0.4733 0.0640 1.0000 Uiso R . . .
H273 H 0.9763 0.2397 0.4868 0.0639 1.0000 Uiso R . . .
H281 H 1.0681 0.3092 0.5878 0.0689 1.0000 Uiso R . . .
H282 H 0.9716 0.3857 0.6544 0.0704 1.0000 Uiso R . . .
H283 H 1.0055 0.4394 0.5750 0.0701 1.0000 Uiso R . . .
H301 H 0.4265 0.5698 0.6773 0.0260 1.0000 Uiso R . . .
H321 H 0.2718 0.6969 0.6294 0.0608 1.0000 Uiso R . . .
H322 H 0.1382 0.6668 0.6515 0.0617 1.0000 Uiso R . . .
H323 H 0.1657 0.7743 0.6844 0.0621 1.0000 Uiso R . . .
H331 H 0.0710 0.6614 0.7993 0.0307 1.0000 Uiso R . . .
H351 H 0.1109 0.5963 0.9542 0.0646 1.0000 Uiso R . . .
H352 H 0.0136 0.5715 0.9110 0.0643 1.0000 Uiso R . . .
H353 H 0.1080 0.4723 0.9356 0.0648 1.0000 Uiso R . . .
H361 H 0.3449 0.4508 0.8759 0.0273 1.0000 Uiso R . . .
H371 H 0.7646 0.5253 0.6839 0.0408 1.0000 Uiso R . . .
H381 H 0.5721 0.6578 0.7204 0.0507 1.0000 Uiso R . . .
H382 H 0.6349 0.7102 0.7759 0.0514 1.0000 Uiso R . . .
H383 H 0.6937 0.7118 0.6925 0.0507 1.0000 Uiso R . . .
H391 H 0.9210 0.5012 0.7626 0.0648 1.0000 Uiso R . . .
H392 H 0.8348 0.6163 0.8060 0.0653 1.0000 Uiso R . . .
H393 H 0.9094 0.6175 0.7212 0.0650 1.0000 Uiso R . . .
H401 H 0.5704 0.4360 0.9049 0.0359 1.0000 Uiso R . . .
H411 H 0.4821 0.6213 0.8780 0.0487 1.0000 Uiso R . . .
H412 H 0.6065 0.6588 0.8905 0.0485 1.0000 Uiso R . . .
H413 H 0.5172 0.6108 0.9542 0.0486 1.0000 Uiso R . . .
H421 H 0.8011 0.5154 0.9047 0.0586 1.0000 Uiso R . . .
H422 H 0.7087 0.4712 0.9743 0.0604 1.0000 Uiso R . . .
H423 H 0.7897 0.3831 0.9098 0.0601 1.0000 Uiso R . . .
H431 H 0.3661 0.1104 0.7112 0.0675 1.0000 Uiso R . . .
H432 H 0.3892 0.1772 0.6357 0.0674 1.0000 Uiso R . . .
H433 H 0.2427 0.1973 0.6890 0.0675 1.0000 Uiso R . . .

loop_
_atom_site_aniso_label
_atom_site_aniso_U_11
_atom_site_aniso_U_22
_atom_site_aniso_U_33
_atom_site_aniso_U_23
_atom_site_aniso_U_13
_atom_site_aniso_U_12
Co1 0.01251(16) 0.02562(19) 0.01779(17) 0.00272(13) -0.00409(12) -0.00197(13)
Ti1 0.0145(2) 0.0218(2) 0.0172(2) 0.00134(17) -0.00279(16) -0.00256(17)
P1 0.0135(3) 0.0220(3) 0.0173(3) 0.0013(2) -0.0047(2) -0.0018(2)
P2 0.0149(3) 0.0385(4) 0.0164(3) 0.0021(3) -0.0021(2) 0.0003(3)
P3 0.0134(3) 0.0230(3) 0.0252(3) 0.0012(3) -0.0060(2) -0.0054(2)
N1 0.0163(10) 0.0241(11) 0.0240(11) 0.0055(9) -0.0075(8) -0.0056(8)
N2 0.0172(10) 0.0378(13) 0.0174(10) -0.0008(9) -0.0047(8) -0.0018(9)
N3 0.0138(9) 0.0223(11) 0.0220(10) 0.0007(8) -0.0062(8) -0.0026(8)
N4 0.0195(11) 0.0385(14) 0.0258(12) 0.0014(11) -0.0098(10) -0.0068(10)
C1 0.0171(11) 0.0204(12) 0.0218(12) 0.0053(10) -0.0086(9) -0.0049(9)
C2 0.0197(12) 0.0228(13) 0.0237(13) 0.0024(10) -0.0085(10) -0.0037(10)
C3 0.0166(12) 0.0308(14) 0.0264(13) 0.0083(11) -0.0068(10) -0.0023(10)
C4 0.0216(14) 0.048(2) 0.0364(17) 0.0043(15) -0.0003(12) 0.0036(13)
C5 0.0182(12) 0.0372(16) 0.0362(16) 0.0133(13) -0.0135(11) -0.0119(11)
C6 0.0311(15) 0.0245(14) 0.0368(16) 0.0079(12) -0.0203(12) -0.0113(11)
C7 0.050(2) 0.0318(17) 0.063(2) 0.0012(16) -0.0232(18) -0.0195(16)
C8 0.0231(13) 0.0221(13) 0.0273(13) 0.0000(10) -0.0099(11) -0.0021(10)
C9 0.0294(14) 0.0300(14) 0.0177(12) -0.0006(10) -0.0031(10) -0.0107(11)
C10 0.0254(13) 0.0292(14) 0.0188(12) 0.0039(10) -0.0053(10) -0.0076(11)
C11 0.0345(17) 0.061(2) 0.0293(16) 0.0055(15) -0.0104(13) -0.0178(16)
C12 0.0273(14) 0.0250(14) 0.0277(14) 0.0024(11) -0.0043(11) 0.0020(11)
C13 0.0329(15) 0.0220(14) 0.0358(16) 0.0020(12) -0.0102(13) -0.0009(11)
C14 0.0297(17) 0.0407(19) 0.062(2) 0.0040(17) -0.0085(16) 0.0054(14)
C15 0.0220(13) 0.0469(18) 0.0186(13) 0.0053(12) -0.0052(10) -0.0123(12)
C16 0.0299(15) 0.058(2) 0.0260(15) 0.0003(14) -0.0066(12) -0.0170(15)
C17 0.045(2) 0.081(3) 0.0225(15) 0.0005(16) -0.0080(14) -0.035(2)
C18 0.071(3) 0.110(4) 0.035(2) -0.015(2) -0.0152(19) -0.047(3)
C19 0.0419(19) 0.088(3) 0.0371(19) 0.030(2) -0.0255(16) -0.036(2)
C20 0.0394(18) 0.064(2) 0.0383(18) 0.0236(17) -0.0208(15) -0.0207(17)
C21 0.054(2) 0.086(3) 0.082(3) 0.044(3) -0.044(2) -0.017(2)
C22 0.0297(15) 0.0494(19) 0.0297(15) 0.0109(14) -0.0101(12) -0.0091(14)
C23 0.0347(16) 0.0474(19) 0.0247(15) -0.0138(13) -0.0074(12) 0.0102(14)
C24 0.072(3) 0.046(2) 0.0324(18) -0.0179(16) -0.0123(18) 0.0110(19)
C25 0.0361(19) 0.065(3) 0.046(2) -0.0164(19) -0.0064(16) 0.0134(18)
C26 0.0269(14) 0.056(2) 0.0225(14) 0.0088(13) -0.0056(11) -0.0113(14)
C27 0.0396(18) 0.063(2) 0.0231(15) 0.0103(15) -0.0020(13) -0.0078(17)
C28 0.0373(18) 0.071(3) 0.0357(18) 0.0095(17) -0.0059(14) -0.0195(18)
C29 0.0145(11) 0.0198(12) 0.0222(12) -0.0004(9) -0.0055(9) -0.0036(9)
C30 0.0192(12) 0.0242(13) 0.0238(13) 0.0026(10) -0.0063(10) -0.0058(10)
C31 0.0231(13) 0.0243(13) 0.0326(15) 0.0000(11) -0.0157(11) -0.0023(11)
C32 0.0371(17) 0.0464(19) 0.0397(18) 0.0085(15) -0.0193(15) 0.0029(15)
C33 0.0142(11) 0.0265(14) 0.0368(15) -0.0047(11) -0.0091(11) -0.0001(10)
C34 0.0170(12) 0.0275(14) 0.0300(14) -0.0049(11) -0.0020(10) -0.0053(10)
C35 0.0247(15) 0.054(2) 0.0414(19) 0.0000(16) 0.0075(13) -0.0032(14)
C36 0.0186(12) 0.0237(13) 0.0247(13) 0.0018(10) -0.0033(10) -0.0047(10)
C37 0.0267(15) 0.0310(16) 0.0477(19) 0.0087(14) -0.0018(13) -0.0114(12)
C38 0.0351(16) 0.0317(16) 0.0405(17) 0.0083(13) -0.0157(14) -0.0125(13)
C39 0.0351(17) 0.050(2) 0.051(2) 0.0078(17) -0.0117(16) -0.0181(16)
C40 0.0322(15) 0.0296(15) 0.0295(15) -0.0076(12) -0.0140(12) -0.0025(12)
C41 0.0318(15) 0.0294(15) 0.0354(16) -0.0056(12) -0.0053(13) -0.0048(12)
C42 0.0389(18) 0.051(2) 0.0354(17) -0.0029(15) -0.0136(14) -0.0124(15)
C43 0.048(2) 0.049(2) 0.0419(19) -0.0062(16) -0.0118(16) -0.0156(17)

loop_
_atom_type_symbol
_atom_type_scat_dispersion_real
_atom_type_scat_dispersion_imag
_atom_type_scat_Cromer_Mann_a1
_atom_type_scat_Cromer_Mann_b1
_atom_type_scat_Cromer_Mann_a2
_atom_type_scat_Cromer_Mann_b2
_atom_type_scat_Cromer_Mann_a3
_atom_type_scat_Cromer_Mann_b3
_atom_type_scat_Cromer_Mann_a4
_atom_type_scat_Cromer_Mann_b4
_atom_type_scat_Cromer_Mann_c
_atom_type_scat_source
C 0.0033 0.0016 2.3100 20.8439 1.0200 10.2075 1.5886 0.5687 0.8650 51.6512 0.2156 'International Tables Vol C 4.2.6.8 and 6.1.1.4'
H 0.0000 0.0000 0.4930 10.5109 0.3229 26.1257 0.1402 3.1424 0.0408 57.7998 0.0030 'International Tables Vol C 4.2.6.8 and 6.1.1.4'
N 0.0061 0.0033 12.2126 0.0057 3.1322 9.8933 2.0125 28.9975 1.1663 0.5826 -11.5290 'International Tables Vol C 4.2.6.8 and 6.1.1.4'
P 0.1023 0.0942 6.4345 1.9067 4.1791 27.1570 1.7800 0.5260 1.4908 68.1645 1.1149 'International Tables Vol C 4.2.6.8 and 6.1.1.4'
Ti 0.2776 0.4457 9.7595 7.8508 7.3558 0.5000 1.6991 35.6338 1.9021 116.1050 1.2807 'International Tables Vol C 4.2.6.8 and 6.1.1.4'
Co 0.3494 0.9721 12.2841 4.2791 7.3409 0.2784 4.0034 13.5359 2.3488 71.1692 1.0118 'International Tables Vol C 4.2.6.8 and 6.1.1.4'

loop_
_geom_angle_atom_site_label_1
_geom_angle_atom_site_label_2
_geom_angle_atom_site_label_3
_geom_angle
_geom_angle_publ_flag
Ti1 Co1 P1 74.01(2) yes
Ti1 Co1 P2 73.13(2) yes
P1 Co1 P2 115.81(3) yes
Ti1 Co1 P3 72.98(2) yes
P1 Co1 P3 110.17(3) yes
P2 Co1 P3 110.48(3) yes
Ti1 Co1 N5 175.6(4) yes
P1 Co1 N5 107.7(2) yes
P2 Co1 N5 109.1(3) yes
P3 Co1 N5 102.6(4) yes
Ti1 Co1 P1 74.01(2) yes
Ti1 Co1 P2 73.13(2) yes
P1 Co1 P2 115.81(3) yes
Ti1 Co1 P3 72.98(2) yes
P1 Co1 P3 110.17(3) yes
P2 Co1 P3 110.48(3) yes
Ti1 Co1 N7 176.9(6) yes
P1 Co1 N7 104.7(4) yes
P2 Co1 N7 105.2(4) yes
P3 Co1 N7 110.1(6) yes
Co1 Ti1 P1 52.047(19) yes
Co1 Ti1 P2 52.34(2) yes
P1 Ti1 P2 88.50(2) yes
Co1 Ti1 P3 52.650(19) yes
P1 Ti1 P3 85.24(2) yes
P2 Ti1 P3 85.89(3) yes
Co1 Ti1 N1 90.23(6) yes
P1 Ti1 N1 38.19(6) yes
P2 Ti1 N1 116.95(7) yes
P3 Ti1 N1 111.25(7) yes
Co1 Ti1 N2 91.48(7) yes
P1 Ti1 N2 118.05(7) yes
P2 Ti1 N2 39.16(7) yes
P3 Ti1 N2 112.30(8) yes
N1 Ti1 N2 125.81(10) yes
Co1 Ti1 N3 91.32(6) yes
P1 Ti1 N3 114.04(6) yes
P2 Ti1 N3 111.17(7) yes
P3 Ti1 N3 38.73(6) yes
N1 Ti1 N3 119.27(9) yes
Co1 Ti1 N4 175.90(7) yes
P1 Ti1 N4 125.19(7) yes
P2 Ti1 N4 131.73(7) yes
P3 Ti1 N4 125.77(7) yes
N1 Ti1 N4 87.03(9) yes
N2 Ti1 N3 114.83(10) yes
N2 Ti1 N4 92.60(9) yes
N3 Ti1 N4 87.36(9) yes
Ti1 P1 Co1 53.944(19) yes
Ti1 P1 N1 47.73(8) yes
Co1 P1 N1 101.67(8) yes
Ti1 P1 C9 126.49(10) yes
Co1 P1 C9 115.41(9) yes
N1 P1 C9 108.49(12) yes
Ti1 P1 C12 125.50(10) yes
Co1 P1 C12 118.00(10) yes
N1 P1 C12 106.52(13) yes
C9 P1 C12 106.06(13) yes
Ti1 P2 Co1 54.53(2) yes
Ti1 P2 N2 48.29(8) yes
Co1 P2 N2 102.81(8) yes
Ti1 P2 C23 130.77(12) yes
Co1 P2 C23 124.39(11) yes
N2 P2 C23 106.32(14) yes
Ti1 P2 C26 122.75(11) yes
Co1 P2 C26 114.04(11) yes
N2 P2 C26 104.77(13) yes
C23 P2 C26 102.83(16) yes
Ti1 P3 Co1 54.37(2) yes
Ti1 P3 N3 47.76(8) yes
Co1 P3 N3 102.05(8) yes
Ti1 P3 C37 129.05(12) yes
Co1 P3 C37 117.23(11) yes
N3 P3 C37 107.68(13) yes
Ti1 P3 C40 121.76(10) yes
Co1 P3 C40 116.47(10) yes
N3 P3 C40 105.55(12) yes
C37 P3 C40 106.82(15) yes
P1 N1 Ti1 94.08(10) yes
P1 N1 C1 133.65(18) yes
Ti1 N1 C1 132.08(17) yes
P2 N2 Ti1 92.55(10) yes
P2 N2 C15 132.58(19) yes
Ti1 N2 C15 133.12(18) yes
P3 N3 Ti1 93.50(10) yes
P3 N3 C29 135.47(18) yes
Ti1 N3 C29 128.92(17) yes
Ti1 N4 C43 121.1(2) yes
Ti1 N4 H1 121(3) no
C43 N4 H1 101(3) no
Ti1 N4 H2 106(3) no
C43 N4 H2 109(3) no
H1 N4 H2 96(4) no
Co1 N5 N6 176.6(7) yes
Co1 N7 N8 174.0(9) yes
N1 C1 C2 119.7(2) yes
N1 C1 C8 121.8(2) yes
C2 C1 C8 118.2(2) yes
C1 C2 C3 121.6(3) yes
C1 C2 H21 119.3 no
C3 C2 H21 119.2 no
C2 C3 C4 119.9(3) yes
C2 C3 C5 118.7(3) yes
C4 C3 C5 121.4(3) yes
C3 C4 H41 110.6 no
C3 C4 H42 111.0 no
H41 C4 H42 108.6 no
C3 C4 H43 110.2 no
H41 C4 H43 108.6 no
H42 C4 H43 107.9 no
C3 C5 C6 121.4(3) yes
C3 C5 H51 119.4 no
C6 C5 H51 119.2 no
C5 C6 C7 120.4(3) yes
C5 C6 C8 118.7(3) yes
C7 C6 C8 120.9(3) yes
C6 C7 H71 110.7 no
C6 C7 H72 110.5 no
H71 C7 H72 108.0 no
C6 C7 H73 110.9 no
H71 C7 H73 108.9 no
H72 C7 H73 107.8 no
C6 C8 C1 121.4(3) yes
C6 C8 H81 119.7 no
C1 C8 H81 118.9 no
P1 C9 C10 120.22(19) yes
P1 C9 C11 109.4(2) yes
C10 C9 C11 108.0(2) yes
P1 C9 H91 104.3 no
C10 C9 H91 107.4 no
C11 C9 H91 106.6 no
C9 C10 H101 111.3 no
C9 C10 H102 111.3 no
H101 C10 H102 108.0 no
C9 C10 H103 109.9 no
H101 C10 H103 108.4 no
H102 C10 H103 107.8 no
C9 C11 H111 106.9 no
C9 C11 H112 110.4 no
H111 C11 H112 111.2 no
C9 C11 H113 109.9 no
H111 C11 H113 107.8 no
H112 C11 H113 110.6 no
P1 C12 C13 118.4(2) yes
P1 C12 C14 113.8(2) yes
C13 C12 C14 111.4(3) yes
P1 C12 H121 102.4 no
C13 C12 H121 104.9 no
C14 C12 H121 104.0 no
C12 C13 H131 110.9 no
C12 C13 H132 109.2 no
H131 C13 H132 106.9 no
C12 C13 H133 112.3 no
H131 C13 H133 109.3 no
H132 C13 H133 108.1 no
C12 C14 H141 109.7 no
C12 C14 H142 109.8 no
H141 C14 H142 109.9 no
C12 C14 H143 108.6 no
H141 C14 H143 108.4 no
H142 C14 H143 110.4 no
N2 C15 C16 122.8(3) yes
N2 C15 C22 118.8(3) yes
C16 C15 C22 118.2(3) yes
C15 C16 C17 120.2(3) yes
C15 C16 H161 121.1 no
C17 C16 H161 118.6 no
C16 C17 C18 118.9(4) yes
C16 C17 C19 119.3(4) yes
C18 C17 C19 121.8(3) yes
C17 C18 H181 111.2 no
C17 C18 H182 110.7 no
H181 C18 H182 107.6 no
C17 C18 H183 110.5 no
H181 C18 H183 107.7 no
H182 C18 H183 109.0 no
C17 C19 C20 121.8(3) yes
C17 C19 H191 119.5 no
C20 C19 H191 118.7 no
C19 C20 C21 121.0(3) yes
C19 C20 C22 118.6(4) yes
C21 C20 C22 120.5(4) yes
C20 C21 H211 106.1 no
C20 C21 H212 110.5 no
H211 C21 H212 110.4 no
C20 C21 H213 109.3 no
H211 C21 H213 108.3 no
H212 C21 H213 112.0 no
C15 C22 C20 121.9(3) yes
C15 C22 H221 118.3 no
C20 C22 H221 119.8 no
P2 C23 C24 112.8(2) yes
P2 C23 C25 111.1(2) yes
C24 C23 C25 111.9(3) yes
P2 C23 H231 105.8 no
C24 C23 H231 107.5 no
C25 C23 H231 107.2 no
C23 C24 H241 109.8 no
C23 C24 H242 109.3 no
H241 C24 H242 108.6 no
C23 C24 H243 110.3 no
H241 C24 H243 109.2 no
H242 C24 H243 109.7 no
C23 C25 H251 108.3 no
C23 C25 H252 108.7 no
H251 C25 H252 111.6 no
C23 C25 H253 107.9 no
H251 C25 H253 108.3 no
H252 C25 H253 111.9 no
P2 C26 C27 115.8(3) yes
P2 C26 C28 114.2(2) yes
C27 C26 C28 111.8(3) yes
P2 C26 H261 103.0 no
C27 C26 H261 104.0 no
C28 C26 H261 106.7 no
C26 C27 H271 111.6 no
C26 C27 H272 110.0 no
H271 C27 H272 107.6 no
C26 C27 H273 109.4 no
H271 C27 H273 109.2 no
H272 C27 H273 109.1 no
C26 C28 H281 108.8 no
C26 C28 H282 109.7 no
H281 C28 H282 109.6 no
C26 C28 H283 109.7 no
H281 C28 H283 108.9 no
H282 C28 H283 110.0 no
N3 C29 C30 120.6(2) yes
N3 C29 C36 120.4(2) yes
C30 C29 C36 118.7(2) yes
C29 C30 C31 120.9(3) yes
C29 C30 H301 118.9 no
C31 C30 H301 120.2 no
C30 C31 C32 120.4(3) yes
C30 C31 C33 119.0(3) yes
C32 C31 C33 120.6(3) yes
C31 C32 H321 110.1 no
C31 C32 H322 109.4 no
H321 C32 H322 107.3 no
C31 C32 H323 111.8 no
H321 C32 H323 108.7 no
H322 C32 H323 109.5 no
C31 C33 C34 121.3(2) yes
C31 C33 H331 118.9 no
C34 C33 H331 119.9 no
C33 C34 C35 120.9(3) yes
C33 C34 C36 119.1(3) yes
C35 C34 C36 120.0(3) yes
C34 C35 H351 109.2 no
C34 C35 H352 108.9 no
H351 C35 H352 108.4 no
C34 C35 H353 111.7 no
H351 C35 H353 108.0 no
H352 C35 H353 110.6 no
C29 C36 C34 121.1(3) yes
C29 C36 H361 119.2 no
C34 C36 H361 119.6 no
P3 C37 C38 119.6(2) yes
P3 C37 C39 110.1(2) yes
C38 C37 C39 108.7(3) yes
P3 C37 H371 104.6 no
C38 C37 H371 104.7 no
C39 C37 H371 108.5 no
C37 C38 H381 110.2 no
C37 C38 H382 110.8 no
H381 C38 H382 108.9 no
C37 C38 H383 109.2 no
H381 C38 H383 108.9 no
H382 C38 H383 108.7 no
C37 C39 H391 111.3 no
C37 C39 H392 108.2 no
H391 C39 H392 110.1 no
C37 C39 H393 107.7 no
H391 C39 H393 108.1 no
H392 C39 H393 111.4 no
P3 C40 C41 117.9(2) yes
P3 C40 C42 114.5(2) yes
C41 C40 C42 110.9(3) yes
P3 C40 H401 102.8 no
C41 C40 H401 103.7 no
C42 C40 H401 105.2 no
C40 C41 H411 111.4 no
C40 C41 H412 109.1 no
H411 C41 H412 109.6 no
C40 C41 H413 108.8 no
H411 C41 H413 109.4 no
H412 C41 H413 108.6 no
C40 C42 H421 108.4 no
C40 C42 H422 109.8 no
H421 C42 H422 110.6 no
C40 C42 H423 109.7 no
H421 C42 H423 109.2 no
H422 C42 H423 109.1 no
N4 C43 H431 107.6 no
N4 C43 H432 108.3 no
H431 C43 H432 109.2 no
N4 C43 H433 110.1 no
H431 C43 H433 110.2 no
H432 C43 H433 111.4 no

loop_
_geom_bond_atom_site_label_1
_geom_bond_atom_site_label_2
_geom_bond_distance
_geom_bond_publ_flag
Co1 Ti1 2.2703(5) yes
Co1 P1 2.2143(7) yes
Co1 P2 2.2067(8) yes
Co1 P3 2.2206(8) yes
Co1 N5 1.876(7) yes
Co1 Ti1 2.2703(5) yes
Co1 P1 2.2143(7) yes
Co1 P2 2.2067(8) yes
Co1 P3 2.2206(8) yes
Co1 N7 1.820(10) yes
Ti1 P1 2.6996(8) yes
Ti1 P2 2.6674(8) yes
Ti1 P3 2.6711(8) yes
Ti1 N1 2.003(2) yes
Ti1 N2 1.993(2) yes
Ti1 N3 1.981(2) yes
Ti1 N4 2.345(2) yes
P1 N1 1.673(2) yes
P1 C9 1.863(3) yes
P1 C12 1.867(3) yes
P2 N2 1.686(2) yes
P2 C23 1.849(3) yes
P2 C26 1.878(3) yes
P3 N3 1.674(2) yes
P3 C37 1.854(3) yes
P3 C40 1.882(3) yes
N1 C1 1.411(3) yes
N2 C15 1.405(3) yes
N3 C29 1.417(3) yes
N4 C43 1.434(4) yes
N4 H1 1.00(5) no
N4 H2 0.84(5) no
N5 N6 1.069(8) yes
N7 N8 1.070(11) yes
C1 C2 1.395(4) yes
C1 C8 1.388(4) yes
C2 C3 1.388(4) yes
C2 H21 0.937 no
C3 C4 1.514(4) yes
C3 C5 1.380(4) yes
C4 H41 0.947 no
C4 H42 0.957 no
C4 H43 0.957 no
C5 C6 1.389(4) yes
C5 H51 0.926 no
C6 C7 1.503(4) yes
C6 C8 1.392(4) yes
C7 H71 0.947 no
C7 H72 0.951 no
C7 H73 0.951 no
C8 H81 0.922 no
C9 C10 1.522(4) yes
C9 C11 1.560(4) yes
C9 H91 0.946 no
C10 H101 0.951 no
C10 H102 0.947 no
C10 H103 0.961 no
C11 H111 0.971 no
C11 H112 0.996 no
C11 H113 0.980 no
C12 C13 1.521(4) yes
C12 C14 1.509(4) yes
C12 H121 0.994 no
C13 H131 0.963 no
C13 H132 0.966 no
C13 H133 0.961 no
C14 H141 0.978 no
C14 H142 0.980 no
C14 H143 0.984 no
C15 C16 1.393(5) yes
C15 C22 1.402(4) yes
C16 C17 1.401(4) yes
C16 H161 0.916 no
C17 C18 1.512(6) yes
C17 C19 1.389(6) yes
C18 H181 0.957 no
C18 H182 0.965 no
C18 H183 0.947 no
C19 C20 1.366(6) yes
C19 H191 0.932 no
C20 C21 1.510(6) yes
C20 C22 1.388(4) yes
C21 H211 0.945 no
C21 H212 0.962 no
C21 H213 0.949 no
C22 H221 0.940 no
C23 C24 1.482(6) yes
C23 C25 1.554(5) yes
C23 H231 0.979 no
C24 H241 0.971 no
C24 H242 0.978 no
C24 H243 0.970 no
C25 H251 0.973 no
C25 H252 0.985 no
C25 H253 0.971 no
C26 C27 1.530(4) yes
C26 C28 1.532(5) yes
C26 H261 0.985 no
C27 H271 0.968 no
C27 H272 0.963 no
C27 H273 0.977 no
C28 H281 0.991 no
C28 H282 0.988 no
C28 H283 1.000 no
C29 C30 1.396(4) yes
C29 C36 1.393(4) yes
C30 C31 1.397(4) yes
C30 H301 0.906 no
C31 C32 1.508(4) yes
C31 C33 1.385(4) yes
C32 H321 0.948 no
C32 H322 0.944 no
C32 H323 0.944 no
C33 C34 1.386(4) yes
C33 H331 0.938 no
C34 C35 1.509(4) yes
C34 C36 1.391(4) yes
C35 H351 0.951 no
C35 H352 0.937 no
C35 H353 0.952 no
C36 H361 0.945 no
C37 C38 1.520(4) yes
C37 C39 1.566(5) yes
C37 H371 0.963 no
C38 H381 0.952 no
C38 H382 0.965 no
C38 H383 0.971 no
C39 H391 0.988 no
C39 H392 1.000 no
C39 H393 0.982 no
C40 C41 1.519(4) yes
C40 C42 1.525(4) yes
C40 H401 0.992 no
C41 H411 0.954 no
C41 H412 0.953 no
C41 H413 0.965 no
C42 H421 0.994 no
C42 H422 0.985 no
C42 H423 0.990 no
C43 H431 1.005 no
C43 H432 0.995 no
C43 H433 1.016 no
